data_1560533
loop_
_publ_author_name
'Zhang, Jie'
'Xie, Zuowei'

_publ_section_title
;
 Tandem [4 + 2]/[2 + 2] cycloaddition of o-carboryne with enynes: facile
 construction of carborane-fused tricyclics
;
_journal_issue 15
_journal_name_full 'Chemical Science'
_journal_page_first 5616
_journal_page_last 5620
_journal_paper_doi 10.1039/D0SC07047E
_journal_volume 12
_journal_year 2021
_chemical_formula_sum 'C22 H48 B20'
_chemical_formula_weight 528.80
_space_group_crystal_system orthorhombic
_space_group_IT_number 19
_space_group_name_Hall 'P 2ac 2ab'
_space_group_name_H-M_alt 'P 21 21 21'
_atom_sites_solution_hydrogens geom
_audit_creation_method SHELXL-2014/6
_audit_update_record
;
2020-12-23 deposited with the CCDC.	2021-02-22 downloaded from the CCDC.
;
_cell_angle_alpha 90
_cell_angle_beta 90
_cell_angle_gamma 90
_cell_formula_units_Z 4
_cell_length_a 10.3911(5)
_cell_length_b 13.0014(6)
_cell_length_c 24.3810(11)
_cell_measurement_reflns_used 788
_cell_measurement_temperature 294(2)
_cell_measurement_theta_max 15
_cell_measurement_theta_min 15
_cell_volume 3293.8(3)
_computing_cell_refinement 'BRUKER D8VENTURE DIFFRACTOMETER'
_computing_data_collection 'BRUKER D8VENTURE DIFFRACTOMETER'
_computing_data_reduction 'BRUKER D8VENTURE DIFFRACTOMETER'
_computing_molecular_graphics 'BRUKER SHELXTL'
_computing_publication_material 'BRUKER SHELXTL'
_computing_structure_refinement 'SHELXL-2014/6 (Sheldrick, 2014)'
_diffrn_ambient_temperature 294(2)
_diffrn_measured_fraction_theta_full 0.998
_diffrn_measured_fraction_theta_max 0.998
_diffrn_measurement_device_type 'BRUKER D8VENTURE DIFFRACTOMETER'
_diffrn_measurement_method 'PHI & OMEGA SCAN'
_diffrn_radiation_type MoK\a
_diffrn_radiation_wavelength 0.71073
_diffrn_reflns_av_R_equivalents 0.0423
_diffrn_reflns_av_unetI/netI 0.0198
_diffrn_reflns_Laue_measured_fraction_full 0.998
_diffrn_reflns_Laue_measured_fraction_max 0.998
_diffrn_reflns_limit_h_max 12
_diffrn_reflns_limit_h_min -12
_diffrn_reflns_limit_k_max 15
_diffrn_reflns_limit_k_min -15
_diffrn_reflns_limit_l_max 29
_diffrn_reflns_limit_l_min -29
_diffrn_reflns_number 78088
_diffrn_reflns_point_group_measured_fraction_full 0.999
_diffrn_reflns_point_group_measured_fraction_max 0.999
_diffrn_reflns_theta_full 25.242
_diffrn_reflns_theta_max 25.250
_diffrn_reflns_theta_min 2.290
_exptl_absorpt_coefficient_mu 0.050
_exptl_absorpt_correction_T_max 0.7456
_exptl_absorpt_correction_T_min 0.6938
_exptl_absorpt_correction_type multi-scan
_exptl_crystal_colour colourless
_exptl_crystal_density_diffrn 1.066
_exptl_crystal_description block
_exptl_crystal_F_000 1120
_exptl_crystal_size_max 0.500
_exptl_crystal_size_mid 0.400
_exptl_crystal_size_min 0.300
_refine_diff_density_max 0.187
_refine_diff_density_min -0.263
_refine_diff_density_rms 0.054
_refine_ls_abs_structure_details
;
 Flack x determined using 2182 quotients [(I+)-(I-)]/[(I+)+(I-)]
 (Parsons, Flack and Wagner, Acta Cryst. B69 (2013) 249-259).
;
_refine_ls_abs_structure_Flack 0.1(6)
_refine_ls_extinction_method none
_refine_ls_goodness_of_fit_ref 1.092
_refine_ls_hydrogen_treatment constr
_refine_ls_matrix_type full
_refine_ls_number_parameters 379
_refine_ls_number_reflns 5968
_refine_ls_number_restraints 0
_refine_ls_restrained_S_all 1.092
_refine_ls_R_factor_all 0.0513
_refine_ls_R_factor_gt 0.0437
_refine_ls_shift/su_max 0.000
_refine_ls_shift/su_mean 0.000
_refine_ls_structure_factor_coef Fsqd
_refine_ls_weighting_details 'w=1/[\s^2^(Fo^2^)+(0.0753P)^2^+0.2982P] where P=(Fo^2^+2Fc^2^)/3'
_refine_ls_weighting_scheme calc
_refine_ls_wR_factor_gt 0.1131
_refine_ls_wR_factor_ref 0.1194
_reflns_Friedel_coverage 0.773
_reflns_Friedel_fraction_full 1.000
_reflns_Friedel_fraction_max 1.000
_reflns_number_gt 5329
_reflns_number_total 5968
_reflns_threshold_expression 'I > 2\s(I)'
_cod_data_source_file d0sc07047e2.cif
_cod_data_source_block 3k
_cod_depositor_comments 'Adding full bibliography for 1560527--1560539.cif.'
_cod_database_code 1560533
_shelx_space_group_comment
;
The symmetry employed for this shelxl refinement is uniquely defined
by the following loop, which should always be used as a source of
symmetry information in preference to the above space-group names.
They are only intended as comments.
;
_shelx_estimated_absorpt_t_min 0.975
_shelx_estimated_absorpt_t_max 0.985
_shelxl_version_number 2014/6

loop_
_space_group_symop_operation_xyz
'x, y, z'
'-x+1/2, -y, z+1/2'
'-x, y+1/2, -z+1/2'
'x+1/2, -y+1/2, -z'

loop_
_atom_site_label
_atom_site_type_symbol
_atom_site_fract_x
_atom_site_fract_y
_atom_site_fract_z
_atom_site_U_iso_or_equiv
_atom_site_adp_type
_atom_site_occupancy
_atom_site_site_symmetry_order
_atom_site_calc_flag
_atom_site_refinement_flags_posn
_atom_site_refinement_flags_adp
_atom_site_refinement_flags_occupancy
_atom_site_disorder_assembly
_atom_site_disorder_group
C1 C 0.0446(2) 0.92990(17) 0.50321(9) 0.0311(5) Uani 1 1 d . . . . .
C2 C -0.1020(2) 0.87602(17) 0.50322(9) 0.0326(5) Uani 1 1 d . . . . .
C11 C 0.1020(2) 0.94828(15) 0.44712(8) 0.0290(5) Uani 1 1 d . . . . .
C12 C 0.0586(2) 0.88926(17) 0.40675(8) 0.0302(5) Uani 1 1 d . . . . .
C13 C -0.0595(2) 0.81932(17) 0.40650(9) 0.0331(5) Uani 1 1 d . . . . .
H13A H -0.0359 0.7469 0.4115 0.040 Uiso 1 1 calc R U . . .
C14 C -0.1612(2) 0.85321(19) 0.44747(9) 0.0377(5) Uani 1 1 d . . . . .
H14A H -0.2253 0.7994 0.4513 0.045 Uiso 1 1 calc R U . . .
H14B H -0.2040 0.9144 0.4338 0.045 Uiso 1 1 calc R U . . .
C15 C 0.1917(2) 1.03760(17) 0.43933(9) 0.0327(5) Uani 1 1 d . . . . .
H15A H 0.1533 1.0975 0.4565 0.039 Uiso 1 1 calc R U . . .
H15B H 0.1979 1.0517 0.4004 0.039 Uiso 1 1 calc R U . . .
C16 C 0.3278(2) 1.02487(19) 0.46195(10) 0.0394(6) Uani 1 1 d . . . . .
H16A H 0.3233 1.0196 0.5016 0.047 Uiso 1 1 calc R U . . .
H16B H 0.3636 0.9610 0.4481 0.047 Uiso 1 1 calc R U . . .
C17 C 0.4177(3) 1.1127(2) 0.44689(11) 0.0475(6) Uani 1 1 d . . . . .
H17A H 0.4161 1.1203 0.4069 0.057 Uiso 1 1 calc R U . . .
C18 C 0.5551(3) 1.0870(3) 0.46373(17) 0.0823(11) Uani 1 1 d . . . . .
H18A H 0.5799 1.0226 0.4477 0.123 Uiso 1 1 calc R U . . .
H18B H 0.6120 1.1402 0.4512 0.123 Uiso 1 1 calc R U . . .
H18C H 0.5600 1.0820 0.5030 0.123 Uiso 1 1 calc R U . . .
C19 C 0.3765(4) 1.2140(2) 0.47180(15) 0.0712(10) Uani 1 1 d . . . . .
H19A H 0.4359 1.2669 0.4612 0.107 Uiso 1 1 calc R U . . .
H19B H 0.2919 1.2314 0.4590 0.107 Uiso 1 1 calc R U . . .
H19C H 0.3755 1.2081 0.5110 0.107 Uiso 1 1 calc R U . . .
C20 C -0.0943(2) 0.76258(19) 0.30218(9) 0.0396(6) Uani 1 1 d . . . . .
H20A H -0.0542 0.6999 0.3154 0.047 Uiso 1 1 calc R U . . .
H20B H -0.1854 0.7491 0.2973 0.047 Uiso 1 1 calc R U . . .
C21 C -0.0767(2) 0.84734(18) 0.34448(9) 0.0340(5) Uani 1 1 d . . . . .
H21A H -0.1398 0.9026 0.3395 0.041 Uiso 1 1 calc R U . . .
C22 C 0.0605(2) 0.88918(16) 0.34609(8) 0.0295(5) Uani 1 1 d . . . . .
C23 C 0.1480(2) 0.88894(16) 0.30609(8) 0.0281(4) Uani 1 1 d . . . . .
C24 C 0.2905(2) 0.90104(18) 0.31492(9) 0.0328(5) Uani 1 1 d . . . . .
H24A H 0.3339 0.8433 0.2979 0.039 Uiso 1 1 calc R U . . .
H24B H 0.3075 0.8975 0.3540 0.039 Uiso 1 1 calc R U . . .
C25 C 0.3495(2) 1.00030(19) 0.29268(10) 0.0387(5) Uani 1 1 d . . . . .
H25A H 0.3337 1.0040 0.2535 0.046 Uiso 1 1 calc R U . . .
H25B H 0.3068 1.0585 0.3097 0.046 Uiso 1 1 calc R U . . .
C26 C 0.4938(2) 1.0090(3) 0.30281(11) 0.0533(7) Uani 1 1 d . . . . .
H26A H 0.5097 0.9970 0.3419 0.064 Uiso 1 1 calc R U . . .
C27 C 0.5697(3) 0.9301(4) 0.27036(14) 0.0801(11) Uani 1 1 d . . . . .
H27A H 0.6598 0.9382 0.2779 0.120 Uiso 1 1 calc R U . . .
H27B H 0.5429 0.8622 0.2808 0.120 Uiso 1 1 calc R U . . .
H27C H 0.5544 0.9400 0.2319 0.120 Uiso 1 1 calc R U . . .
C28 C 0.5379(4) 1.1178(3) 0.28900(16) 0.0916(13) Uani 1 1 d . . . . .
H28A H 0.4887 1.1664 0.3100 0.137 Uiso 1 1 calc R U . . .
H28B H 0.6275 1.1250 0.2978 0.137 Uiso 1 1 calc R U . . .
H28C H 0.5252 1.1305 0.2506 0.137 Uiso 1 1 calc R U . . .
C31 C 0.0993(2) 0.86317(16) 0.24927(8) 0.0293(5) Uani 1 1 d . . . . .
C32 C -0.0352(2) 0.79222(17) 0.24736(9) 0.0333(5) Uani 1 1 d . . . . .
B3 B 0.0281(3) 0.8023(2) 0.52411(11) 0.0371(6) Uani 1 1 d . . . . .
H3 H 0.0664 0.7361 0.5013 0.045 Uiso 1 1 calc R U . . .
B4 B 0.1293(3) 0.8893(2) 0.55965(10) 0.0383(6) Uani 1 1 d . . . . .
H4 H 0.2344 0.8792 0.5602 0.046 Uiso 1 1 calc R U . . .
B5 B 0.0581(3) 1.0137(2) 0.55733(11) 0.0389(6) Uani 1 1 d . . . . .
H5 H 0.1172 1.0839 0.5565 0.047 Uiso 1 1 calc R U . . .
B6 B -0.0876(3) 1.0049(2) 0.51993(11) 0.0365(6) Uani 1 1 d . . . . .
H6 H -0.1234 1.0686 0.4944 0.044 Uiso 1 1 calc R U . . .
B7 B -0.1214(3) 0.7977(2) 0.55892(12) 0.0420(7) Uani 1 1 d . . . . .
H7 H -0.1805 0.7275 0.5590 0.050 Uiso 1 1 calc R U . . .
B8 B 0.0240(3) 0.8062(3) 0.59612(12) 0.0467(7) Uani 1 1 d . . . . .
H8 H 0.0603 0.7417 0.6209 0.056 Uiso 1 1 calc R U . . .
B9 B 0.0428(3) 0.9367(3) 0.61701(11) 0.0468(7) Uani 1 1 d . . . . .
H9 H 0.0914 0.9571 0.6556 0.056 Uiso 1 1 calc R U . . .
B10 B -0.0919(3) 1.0085(2) 0.59227(12) 0.0462(7) Uani 1 1 d . . . . .
H10 H -0.1309 1.0751 0.6145 0.055 Uiso 1 1 calc R U . . .
B11 B -0.1930(3) 0.9215(2) 0.55605(12) 0.0423(6) Uani 1 1 d . . . . .
H11 H -0.2980 0.9314 0.5541 0.051 Uiso 1 1 calc R U . . .
B12 B -0.1126(3) 0.8798(3) 0.61665(11) 0.0477(7) Uani 1 1 d . . . . .
H12 H -0.1649 0.8632 0.6549 0.057 Uiso 1 1 calc R U . . .
B33 B -0.0437(3) 0.9202(2) 0.22814(11) 0.0371(6) Uani 1 1 d . . . . .
H33 H -0.0949 0.9802 0.2513 0.044 Uiso 1 1 calc R U . . .
B34 B 0.1037(3) 0.9449(2) 0.19422(11) 0.0383(6) Uani 1 1 d . . . . .
H34 H 0.1484 1.0216 0.1951 0.046 Uiso 1 1 calc R U . . .
B35 B 0.1987(3) 0.8316(2) 0.19588(11) 0.0392(6) Uani 1 1 d . . . . .
H35 H 0.3044 0.8350 0.1978 0.047 Uiso 1 1 calc R U . . .
B36 B 0.1105(3) 0.7351(2) 0.23092(11) 0.0379(6) Uani 1 1 d . . . . .
H36 H 0.1582 0.6759 0.2559 0.045 Uiso 1 1 calc R U . . .
B37 B -0.1263(3) 0.8222(2) 0.19147(11) 0.0440(7) Uani 1 1 d . . . . .
H37 H -0.2321 0.8185 0.1906 0.053 Uiso 1 1 calc R U . . .
B38 B -0.0388(3) 0.9189(3) 0.15606(13) 0.0479(7) Uani 1 1 d . . . . .
H38 H -0.0873 0.9785 0.1316 0.057 Uiso 1 1 calc R U . . .
B39 B 0.1111(3) 0.8645(3) 0.13578(11) 0.0482(8) Uani 1 1 d . . . . .
H39 H 0.1601 0.8891 0.0980 0.058 Uiso 1 1 calc R U . . .
B40 B 0.1156(3) 0.7343(3) 0.15873(12) 0.0473(7) Uani 1 1 d . . . . .
H40 H 0.1673 0.6741 0.1360 0.057 Uiso 1 1 calc R U . . .
B41 B -0.0319(3) 0.7092(2) 0.19335(12) 0.0442(7) Uani 1 1 d . . . . .
H41 H -0.0765 0.6325 0.1938 0.053 Uiso 1 1 calc R U . . .
B42 B -0.0311(3) 0.7883(3) 0.13390(12) 0.0494(8) Uani 1 1 d . . . . .
H42 H -0.0743 0.7632 0.0950 0.059 Uiso 1 1 calc R U . . .

loop_
_atom_site_aniso_label
_atom_site_aniso_U_11
_atom_site_aniso_U_22
_atom_site_aniso_U_33
_atom_site_aniso_U_23
_atom_site_aniso_U_13
_atom_site_aniso_U_12
C1 0.0318(11) 0.0301(11) 0.0314(11) -0.0001(9) 0.0002(9) -0.0014(10)
C2 0.0303(11) 0.0336(12) 0.0338(11) 0.0009(9) 0.0047(9) -0.0014(10)
C11 0.0273(11) 0.0298(11) 0.0299(10) 0.0031(9) -0.0003(9) 0.0005(9)
C12 0.0267(11) 0.0326(11) 0.0315(11) 0.0005(9) 0.0016(9) -0.0021(9)
C13 0.0305(11) 0.0354(12) 0.0334(11) -0.0011(9) 0.0019(9) -0.0072(10)
C14 0.0306(12) 0.0449(13) 0.0376(12) -0.0024(10) 0.0033(10) -0.0084(10)
C15 0.0352(12) 0.0314(11) 0.0316(11) 0.0016(9) -0.0010(9) -0.0040(9)
C16 0.0356(13) 0.0369(12) 0.0457(13) -0.0007(10) -0.0057(10) -0.0060(10)
C17 0.0412(14) 0.0551(15) 0.0462(14) 0.0021(13) -0.0048(12) -0.0163(12)
C18 0.0385(17) 0.099(3) 0.109(3) -0.002(2) -0.0092(17) -0.0185(19)
C19 0.077(2) 0.0460(17) 0.091(2) 0.0003(15) -0.0153(19) -0.0188(16)
C20 0.0371(13) 0.0441(13) 0.0375(12) -0.0041(10) 0.0013(11) -0.0149(10)
C21 0.0284(11) 0.0382(12) 0.0353(11) -0.0026(10) 0.0006(10) -0.0066(10)
C22 0.0294(11) 0.0281(10) 0.0309(11) -0.0011(9) -0.0012(9) -0.0036(9)
C23 0.0281(10) 0.0262(10) 0.0300(10) 0.0017(9) -0.0023(9) -0.0026(9)
C24 0.0272(11) 0.0403(12) 0.0310(11) 0.0010(9) -0.0021(9) -0.0004(10)
C25 0.0317(12) 0.0462(13) 0.0381(12) -0.0005(10) 0.0021(10) -0.0073(11)
C26 0.0323(13) 0.087(2) 0.0405(13) -0.0019(14) 0.0006(11) -0.0196(13)
C27 0.0334(15) 0.128(3) 0.079(2) 0.005(2) 0.0122(15) 0.0062(19)
C28 0.074(2) 0.112(3) 0.089(3) -0.006(2) 0.015(2) -0.058(2)
C31 0.0263(11) 0.0308(11) 0.0308(11) 0.0001(8) -0.0013(9) -0.0010(9)
C32 0.0290(11) 0.0365(12) 0.0342(12) -0.0045(10) -0.0031(9) -0.0064(10)
B3 0.0375(15) 0.0335(13) 0.0404(15) 0.0058(11) 0.0031(12) 0.0017(12)
B4 0.0385(14) 0.0444(14) 0.0319(13) 0.0045(12) -0.0026(11) 0.0017(12)
B5 0.0434(15) 0.0400(14) 0.0334(13) -0.0060(12) -0.0010(12) -0.0018(12)
B6 0.0374(14) 0.0334(13) 0.0388(14) -0.0034(11) 0.0022(12) 0.0048(11)
B7 0.0475(17) 0.0411(15) 0.0375(14) 0.0082(12) 0.0097(13) -0.0031(13)
B8 0.0513(18) 0.0503(17) 0.0385(15) 0.0123(13) 0.0034(14) 0.0008(15)
B9 0.0513(17) 0.0594(19) 0.0298(14) -0.0013(13) -0.0011(12) -0.0020(15)
B10 0.0504(17) 0.0494(16) 0.0387(15) -0.0073(13) 0.0065(13) 0.0020(14)
B11 0.0369(14) 0.0519(16) 0.0380(14) -0.0047(13) 0.0109(12) 0.0030(13)
B12 0.0492(17) 0.0598(19) 0.0342(14) 0.0042(13) 0.0079(12) -0.0019(15)
B33 0.0313(13) 0.0414(14) 0.0385(14) 0.0025(11) -0.0071(11) 0.0014(12)
B34 0.0391(15) 0.0437(15) 0.0321(13) 0.0063(11) -0.0027(12) -0.0029(12)
B35 0.0350(14) 0.0488(16) 0.0337(13) -0.0063(12) 0.0031(12) -0.0027(12)
B36 0.0379(15) 0.0345(13) 0.0411(15) -0.0063(11) 0.0009(12) 0.0019(12)
B37 0.0349(15) 0.0603(18) 0.0368(14) -0.0051(13) -0.0088(12) -0.0067(13)
B38 0.0437(16) 0.0608(19) 0.0392(15) 0.0074(14) -0.0117(13) -0.0003(15)
B39 0.0459(17) 0.068(2) 0.0304(14) -0.0008(13) -0.0006(12) -0.0098(15)
B40 0.0467(17) 0.0539(17) 0.0414(16) -0.0154(13) 0.0027(13) -0.0014(14)
B41 0.0464(16) 0.0468(16) 0.0394(15) -0.0115(13) -0.0011(13) -0.0091(13)
B42 0.0484(17) 0.068(2) 0.0323(14) -0.0067(13) -0.0058(13) -0.0112(16)

loop_
_atom_type_symbol
_atom_type_description
_atom_type_scat_dispersion_real
_atom_type_scat_dispersion_imag
_atom_type_scat_source
C C 0.0033 0.0016 'International Tables Vol C Tables 4.2.6.8 and 6.1.1.4'
H H 0.0000 0.0000 'International Tables Vol C Tables 4.2.6.8 and 6.1.1.4'
B B 0.0013 0.0007 'International Tables Vol C Tables 4.2.6.8 and 6.1.1.4'

loop_
_geom_angle_atom_site_label_1
_geom_angle_atom_site_label_2
_geom_angle_atom_site_label_3
_geom_angle
_geom_angle_site_symmetry_1
_geom_angle_site_symmetry_3
_geom_angle_publ_flag
C11 C1 C2 115.15(17) . . ?
C11 C1 B4 124.88(19) . . ?
C2 C1 B4 109.69(17) . . ?
C11 C1 B5 124.25(19) . . ?
C2 C1 B5 109.84(17) . . ?
B4 C1 B5 62.44(15) . . ?
C11 C1 B6 115.90(18) . . ?
C2 C1 B6 60.98(14) . . ?
B4 C1 B6 113.00(17) . . ?
B5 C1 B6 61.78(15) . . ?
C11 C1 B3 117.00(18) . . ?
C2 C1 B3 60.86(14) . . ?
B4 C1 B3 61.54(15) . . ?
B5 C1 B3 112.77(18) . . ?
B6 C1 B3 112.84(18) . . ?
C14 C2 C1 116.66(17) . . ?
C14 C2 B11 121.25(19) . . ?
C1 C2 B11 111.05(18) . . ?
C14 C2 B7 123.1(2) . . ?
C1 C2 B7 110.86(18) . . ?
B11 C2 B7 62.67(16) . . ?
C14 C2 B6 115.72(19) . . ?
C1 C2 B6 61.14(14) . . ?
B11 C2 B6 62.21(16) . . ?
B7 C2 B6 113.58(18) . . ?
C14 C2 B3 118.05(19) . . ?
C1 C2 B3 61.48(14) . . ?
B11 C2 B3 113.73(18) . . ?
B7 C2 B3 61.90(15) . . ?
B6 C2 B3 113.49(18) . . ?
C12 C11 C15 124.36(19) . . ?
C12 C11 C1 116.47(19) . . ?
C15 C11 C1 118.82(18) . . ?
C11 C12 C22 137.5(2) . . ?
C11 C12 C13 128.33(19) . . ?
C22 C12 C13 90.34(16) . . ?
C14 C13 C12 112.56(18) . . ?
C14 C13 C21 119.20(19) . . ?
C12 C13 C21 87.54(16) . . ?
C13 C14 C2 111.25(19) . . ?
C11 C15 C16 116.46(19) . . ?
C17 C16 C15 113.6(2) . . ?
C19 C17 C16 112.5(2) . . ?
C19 C17 C18 110.4(3) . . ?
C16 C17 C18 110.3(3) . . ?
C32 C20 C21 111.35(18) . . ?
C20 C21 C22 112.85(19) . . ?
C20 C21 C13 120.02(19) . . ?
C22 C21 C13 87.22(17) . . ?
C23 C22 C12 137.7(2) . . ?
C23 C22 C21 128.14(19) . . ?
C12 C22 C21 90.80(17) . . ?
C22 C23 C24 124.52(19) . . ?
C22 C23 C31 116.21(19) . . ?
C24 C23 C31 118.93(18) . . ?
C23 C24 C25 115.62(19) . . ?
C26 C25 C24 113.6(2) . . ?
C27 C26 C25 112.2(2) . . ?
C27 C26 C28 110.9(3) . . ?
C25 C26 C28 109.2(3) . . ?
C23 C31 C32 115.26(17) . . ?
C23 C31 B35 123.21(18) . . ?
C32 C31 B35 110.51(17) . . ?
C23 C31 B34 124.86(18) . . ?
C32 C31 B34 110.00(17) . . ?
B35 C31 B34 62.39(15) . . ?
C23 C31 B36 115.35(18) . . ?
C32 C31 B36 61.20(14) . . ?
B35 C31 B36 62.06(15) . . ?
B34 C31 B36 113.14(18) . . ?
C23 C31 B33 117.58(18) . . ?
C32 C31 B33 60.89(14) . . ?
B35 C31 B33 113.11(17) . . ?
B34 C31 B33 61.71(15) . . ?
B36 C31 B33 113.04(18) . . ?
C20 C32 C31 116.87(17) . . ?
C20 C32 B41 121.84(19) . . ?
C31 C32 B41 110.68(18) . . ?
C20 C32 B37 122.45(19) . . ?
C31 C32 B37 111.09(18) . . ?
B41 C32 B37 62.46(16) . . ?
C20 C32 B33 117.46(19) . . ?
C31 C32 B33 61.37(13) . . ?
B41 C32 B33 113.61(19) . . ?
B37 C32 B33 62.32(16) . . ?
C20 C32 B36 116.6(2) . . ?
C31 C32 B36 60.89(14) . . ?
B41 C32 B36 62.08(15) . . ?
B37 C32 B36 113.46(18) . . ?
B33 C32 B36 113.18(18) . . ?
C2 B3 C1 57.66(14) . . ?
C2 B3 B8 105.0(2) . . ?
C1 B3 B8 105.5(2) . . ?
C2 B3 B4 104.73(19) . . ?
C1 B3 B4 58.49(14) . . ?
B8 B3 B4 60.46(16) . . ?
C2 B3 B7 58.39(14) . . ?
C1 B3 B7 105.02(19) . . ?
B8 B3 B7 60.08(17) . . ?
B4 B3 B7 108.0(2) . . ?
C1 B4 B3 59.97(14) . . ?
C1 B4 B9 105.38(19) . . ?
B3 B4 B9 107.9(2) . . ?
C1 B4 B8 105.84(19) . . ?
B3 B4 B8 59.39(16) . . ?
B9 B4 B8 60.30(18) . . ?
C1 B4 B5 58.80(14) . . ?
B3 B4 B5 108.55(19) . . ?
B9 B4 B5 59.88(16) . . ?
B8 B4 B5 108.3(2) . . ?
C1 B5 B6 59.56(14) . . ?
C1 B5 B9 105.36(19) . . ?
B6 B5 B9 108.0(2) . . ?
C1 B5 B10 105.78(19) . . ?
B6 B5 B10 59.63(15) . . ?
B9 B5 B10 60.41(17) . . ?
C1 B5 B4 58.76(14) . . ?
B6 B5 B4 108.21(19) . . ?
B9 B5 B4 59.88(16) . . ?
B10 B5 B4 108.3(2) . . ?
C2 B6 C1 57.89(13) . . ?
C2 B6 B10 104.99(19) . . ?
C1 B6 B10 105.65(19) . . ?
C2 B6 B5 104.93(18) . . ?
C1 B6 B5 58.66(14) . . ?
B10 B6 B5 60.36(16) . . ?
C2 B6 B11 58.14(14) . . ?
C1 B6 B11 105.19(18) . . ?
B10 B6 B11 60.31(17) . . ?
B5 B6 B11 108.2(2) . . ?
C2 B7 B8 105.66(19) . . ?
C2 B7 B12 105.44(19) . . ?
B8 B7 B12 60.61(18) . . ?
C2 B7 B3 59.71(14) . . ?
B8 B7 B3 59.57(16) . . ?
B12 B7 B3 108.4(2) . . ?
C2 B7 B11 58.50(14) . . ?
B8 B7 B11 108.8(2) . . ?
B12 B7 B11 60.37(17) . . ?
B3 B7 B11 108.52(19) . . ?
B3 B8 B7 60.35(16) . . ?
B3 B8 B4 60.15(15) . . ?
B7 B8 B4 107.93(19) . . ?
B3 B8 B9 108.1(2) . . ?
B7 B8 B9 107.4(2) . . ?
B4 B8 B9 59.78(17) . . ?
B3 B8 B12 108.3(2) . . ?
B7 B8 B12 59.78(17) . . ?
B4 B8 B12 107.7(2) . . ?
B9 B8 B12 59.72(18) . . ?
B4 B9 B5 60.24(15) . . ?
B4 B9 B12 108.2(2) . . ?
B5 B9 B12 108.2(2) . . ?
B4 B9 B8 59.92(17) . . ?
B5 B9 B8 108.23(19) . . ?
B12 B9 B8 60.18(18) . . ?
B4 B9 B10 108.20(19) . . ?
B5 B9 B10 59.92(17) . . ?
B12 B9 B10 60.27(18) . . ?
B8 B9 B10 108.4(2) . . ?
B6 B10 B5 60.01(15) . . ?
B6 B10 B11 60.11(16) . . ?
B5 B10 B11 107.73(19) . . ?
B6 B10 B9 107.7(2) . . ?
B5 B10 B9 59.67(16) . . ?
B11 B10 B9 107.4(2) . . ?
B6 B10 B12 108.1(2) . . ?
B5 B10 B12 107.5(2) . . ?
B11 B10 B12 59.95(17) . . ?
B9 B10 B12 59.56(19) . . ?
C2 B11 B6 59.64(14) . . ?
C2 B11 B7 58.83(15) . . ?
B6 B11 B7 108.37(19) . . ?
C2 B11 B10 105.6(2) . . ?
B6 B11 B10 59.58(16) . . ?
B7 B11 B10 108.0(2) . . ?
C2 B11 B12 105.1(2) . . ?
B6 B11 B12 108.0(2) . . ?
B7 B11 B12 59.65(18) . . ?
B10 B11 B12 60.31(18) . . ?
B7 B12 B9 107.6(2) . . ?
B7 B12 B11 59.98(16) . . ?
B9 B12 B11 107.7(2) . . ?
B7 B12 B8 59.60(17) . . ?
B9 B12 B8 60.11(18) . . ?
B11 B12 B8 107.7(2) . . ?
B7 B12 B10 107.84(19) . . ?
B9 B12 B10 60.17(18) . . ?
B11 B12 B10 59.74(17) . . ?
B8 B12 B10 108.2(2) . . ?
C32 B33 C31 57.75(13) . . ?
C32 B33 B38 105.1(2) . . ?
C31 B33 B38 105.5(2) . . ?
C32 B33 B34 104.87(19) . . ?
C31 B33 B34 58.41(14) . . ?
B38 B33 B34 60.62(16) . . ?
C32 B33 B37 58.11(15) . . ?
C31 B33 B37 104.84(19) . . ?
B38 B33 B37 60.30(17) . . ?
B34 B33 B37 108.2(2) . . ?
C31 B34 B39 105.4(2) . . ?
C31 B34 B33 59.88(14) . . ?
B39 B34 B33 107.9(2) . . ?
C31 B34 B35 58.79(14) . . ?
B39 B34 B35 60.23(17) . . ?
B33 B34 B35 108.69(19) . . ?
C31 B34 B38 105.63(19) . . ?
B39 B34 B38 60.22(17) . . ?
B33 B34 B38 59.35(16) . . ?
B35 B34 B38 108.5(2) . . ?
C31 B35 B36 59.42(14) . . ?
C31 B35 B34 58.82(14) . . ?
B36 B35 B34 108.10(19) . . ?
C31 B35 B39 105.09(19) . . ?
B36 B35 B39 107.6(2) . . ?
B34 B35 B39 59.74(16) . . ?
C31 B35 B40 105.35(19) . . ?
B36 B35 B40 59.43(16) . . ?
B34 B35 B40 108.0(2) . . ?
B39 B35 B40 60.21(17) . . ?
C31 B36 C32 57.91(13) . . ?
C31 B36 B40 105.5(2) . . ?
C32 B36 B40 105.1(2) . . ?
C31 B36 B41 105.11(19) . . ?
C32 B36 B41 58.12(15) . . ?
B40 B36 B41 60.49(16) . . ?
C31 B36 B35 58.52(14) . . ?
C32 B36 B35 105.07(19) . . ?
B40 B36 B35 60.46(16) . . ?
B41 B36 B35 108.5(2) . . ?
C32 B37 B41 58.72(15) . . ?
C32 B37 B42 105.4(2) . . ?
B41 B37 B42 60.27(18) . . ?
C32 B37 B38 105.41(19) . . ?
B41 B37 B38 108.4(2) . . ?
B42 B37 B38 60.31(18) . . ?
C32 B37 B33 59.57(14) . . ?
B41 B37 B33 108.33(19) . . ?
B42 B37 B33 107.8(2) . . ?
B38 B37 B33 59.30(16) . . ?
B33 B38 B37 60.40(16) . . ?
B33 B38 B39 107.9(2) . . ?
B37 B38 B39 107.6(2) . . ?
B33 B38 B34 60.03(16) . . ?
B37 B38 B34 107.8(2) . . ?
B39 B38 B34 59.55(16) . . ?
B33 B38 B42 108.3(2) . . ?
B37 B38 B42 59.76(17) . . ?
B39 B38 B42 59.93(19) . . ?
B34 B38 B42 107.6(2) . . ?
B34 B39 B35 60.03(15) . . ?
B34 B39 B42 108.3(2) . . ?
B35 B39 B42 108.2(2) . . ?
B34 B39 B38 60.24(17) . . ?
B35 B39 B38 108.3(2) . . ?
B42 B39 B38 60.10(18) . . ?
B34 B39 B40 108.0(2) . . ?
B35 B39 B40 59.96(17) . . ?
B42 B39 B40 60.08(18) . . ?
B38 B39 B40 108.2(2) . . ?
B36 B40 B35 60.12(15) . . ?
B36 B40 B41 60.06(16) . . ?
B35 B40 B41 107.86(19) . . ?
B36 B40 B39 107.9(2) . . ?
B35 B40 B39 59.83(17) . . ?
B41 B40 B39 107.5(2) . . ?
B36 B40 B42 108.1(2) . . ?
B35 B40 B42 107.9(2) . . ?
B41 B40 B42 59.83(17) . . ?
B39 B40 B42 59.85(18) . . ?
C32 B41 B37 58.82(15) . . ?
C32 B41 B36 59.80(14) . . ?
B37 B41 B36 108.6(2) . . ?
C32 B41 B42 105.3(2) . . ?
B37 B41 B42 60.04(17) . . ?
B36 B41 B42 107.9(2) . . ?
C32 B41 B40 105.57(19) . . ?
B37 B41 B40 108.3(2) . . ?
B36 B41 B40 59.45(16) . . ?
B42 B41 B40 60.21(18) . . ?
B37 B42 B41 59.69(17) . . ?
B37 B42 B39 107.8(2) . . ?
B41 B42 B39 107.8(2) . . ?
B37 B42 B38 59.93(17) . . ?
B41 B42 B38 107.7(2) . . ?
B39 B42 B38 59.97(18) . . ?
B37 B42 B40 107.8(2) . . ?
B41 B42 B40 59.96(17) . . ?
B39 B42 B40 60.07(18) . . ?
B38 B42 B40 108.1(2) . . ?

loop_
_geom_bond_atom_site_label_1
_geom_bond_atom_site_label_2
_geom_bond_distance
_geom_bond_site_symmetry_2
_geom_bond_publ_flag
C1 C11 1.511(3) . ?
C1 C2 1.677(3) . ?
C1 B4 1.717(3) . ?
C1 B5 1.717(3) . ?
C1 B6 1.734(3) . ?
C1 B3 1.743(3) . ?
C2 C14 1.521(3) . ?
C2 B11 1.704(3) . ?
C2 B7 1.710(3) . ?
C2 B6 1.731(3) . ?
C2 B3 1.733(3) . ?
C11 C12 1.327(3) . ?
C11 C15 1.501(3) . ?
C12 C22 1.479(3) . ?
C12 C13 1.527(3) . ?
C13 C14 1.520(3) . ?
C13 C21 1.566(3) . ?
C15 C16 1.527(3) . ?
C16 C17 1.520(3) . ?
C17 C19 1.513(4) . ?
C17 C18 1.522(4) . ?
C20 C32 1.520(3) . ?
C20 C21 1.520(3) . ?
C21 C22 1.526(3) . ?
C22 C23 1.334(3) . ?
C23 C24 1.504(3) . ?
C23 C31 1.513(3) . ?
C24 C25 1.528(3) . ?
C25 C26 1.524(3) . ?
C26 C27 1.516(5) . ?
C26 C28 1.525(4) . ?
C31 C32 1.676(3) . ?
C31 B35 1.712(3) . ?
C31 B34 1.712(3) . ?
C31 B36 1.728(3) . ?
C31 B33 1.739(3) . ?
C32 B41 1.703(3) . ?
C32 B37 1.704(3) . ?
C32 B33 1.731(4) . ?
C32 B36 1.733(3) . ?
B3 B8 1.757(4) . ?
B3 B4 1.770(4) . ?
B3 B7 1.771(4) . ?
B4 B9 1.773(4) . ?
B4 B8 1.776(4) . ?
B4 B5 1.780(4) . ?
B5 B6 1.772(4) . ?
B5 B9 1.773(4) . ?
B5 B10 1.778(4) . ?
B6 B10 1.765(4) . ?
B6 B11 1.775(4) . ?
B7 B8 1.766(4) . ?
B7 B12 1.769(4) . ?
B7 B11 1.775(4) . ?
B8 B9 1.783(5) . ?
B8 B12 1.784(4) . ?
B9 B12 1.776(5) . ?
B9 B10 1.787(4) . ?
B10 B11 1.778(4) . ?
B10 B12 1.788(5) . ?
B11 B12 1.782(4) . ?
B33 B38 1.758(4) . ?
B33 B34 1.770(4) . ?
B33 B37 1.778(4) . ?
B34 B39 1.768(4) . ?
B34 B35 1.774(4) . ?
B34 B38 1.781(4) . ?
B35 B36 1.773(4) . ?
B35 B39 1.777(4) . ?
B35 B40 1.779(4) . ?
B36 B40 1.761(4) . ?
B36 B41 1.772(4) . ?
B37 B41 1.767(4) . ?
B37 B42 1.773(4) . ?
B37 B38 1.776(4) . ?
B38 B39 1.780(5) . ?
B38 B42 1.783(5) . ?
B39 B42 1.780(4) . ?
B39 B40 1.784(5) . ?
B40 B41 1.779(4) . ?
B40 B42 1.784(5) . ?
B41 B42 1.777(4) . ?
